data_1546262
loop_
_publ_author_name
'Rajput, Lalit'
'Banik, Manas'
'Yarava, Jayasubba Reddy'
'Joseph, Sumy'
'Pandey, Manoj Kumar'
'Nishiyama, Yusuke'
'Desiraju, Gautam R.'

_publ_section_title
;
 Exploring the salt--cocrystal continuum with solid-state NMR using
 natural-abundance samples: implications for crystal engineering
;
_journal_issue 4
_journal_name_full IUCrJ
_journal_page_first
;
;
_journal_paper_doi 10.1107/S205225251700687X
_journal_volume 4
_journal_year 2017
_chemical_formula_moiety 'C7 H4 N O4, C7 H11 N2'
_chemical_formula_sum 'C14 H15 N3 O4'
_chemical_formula_weight 289.29
_chemical_melting_point 161.5(15)
_chemical_name_common '4(N,N-Dimethylamino)pyridinium 3-Nitrobenzoate'
_chemical_name_systematic
;
 ?
;
_space_group_IT_number 15
_symmetry_cell_setting monoclinic
_symmetry_space_group_name_Hall '-C 2yc'
_symmetry_space_group_name_H-M 'C 1 2/c 1'
_atom_sites_solution_hydrogens geom
_atom_sites_solution_primary direct
_atom_sites_solution_secondary difmap
_audit_creation_method SHELXL-97
_cell_angle_alpha 90.00
_cell_angle_beta 95.4097(10)
_cell_angle_gamma 90.00
_cell_formula_units_Z 8
_cell_length_a 28.86(2)
_cell_length_b 6.791(5)
_cell_length_c 14.243(10)
_cell_measurement_reflns_used 4323
_cell_measurement_temperature 298
_cell_measurement_theta_max 33.7
_cell_measurement_theta_min 2.9
_cell_volume 2779(3)
_computing_structure_refinement 'SHELXL-97 (Sheldrick, 2008)'
_diffrn_ambient_temperature 298
_diffrn_measured_fraction_theta_full 0.996
_diffrn_measured_fraction_theta_max 0.996
_diffrn_measurement_device_type Rigaku
_diffrn_measurement_method 'profile data from \w-scans'
_diffrn_radiation_monochromator graphite
_diffrn_radiation_source 'fine-focus sealed tube'
_diffrn_radiation_type MoK\a
_diffrn_radiation_wavelength 0.71073
_diffrn_reflns_av_R_equivalents 0.0592
_diffrn_reflns_av_sigmaI/netI 0.0341
_diffrn_reflns_limit_h_max 35
_diffrn_reflns_limit_h_min -35
_diffrn_reflns_limit_k_max 8
_diffrn_reflns_limit_k_min -8
_diffrn_reflns_limit_l_max 17
_diffrn_reflns_limit_l_min -17
_diffrn_reflns_number 12517
_diffrn_reflns_theta_full 26.00
_diffrn_reflns_theta_max 26.00
_diffrn_reflns_theta_min 1.42
_exptl_absorpt_coefficient_mu 0.103
_exptl_absorpt_correction_T_max 1.000
_exptl_absorpt_correction_T_min 0.835
_exptl_absorpt_correction_type multi-scan
_exptl_absorpt_process_details SADABS
_exptl_crystal_colour colorless
_exptl_crystal_density_diffrn 1.383
_exptl_crystal_density_method 'not measured'
_exptl_crystal_description block
_exptl_crystal_F_000 1216
_exptl_crystal_size_max 0.22
_exptl_crystal_size_mid 0.19
_exptl_crystal_size_min 0.18
_refine_diff_density_max 0.213
_refine_diff_density_min -0.168
_refine_diff_density_rms 0.036
_refine_ls_extinction_method none
_refine_ls_goodness_of_fit_ref 1.081
_refine_ls_hydrogen_treatment mixed
_refine_ls_matrix_type full
_refine_ls_number_parameters 246
_refine_ls_number_reflns 2729
_refine_ls_number_restraints 0
_refine_ls_restrained_S_all 1.081
_refine_ls_R_factor_all 0.0564
_refine_ls_R_factor_gt 0.0498
_refine_ls_shift/su_max 0.001
_refine_ls_shift/su_mean 0.000
_refine_ls_structure_factor_coef Fsqd
_refine_ls_weighting_details 'calc w=1/[\s^2^(Fo^2^)+(0.0742P)^2^+0.9562P] where P=(Fo^2^+2Fc^2^)/3'
_refine_ls_weighting_scheme calc
_refine_ls_wR_factor_gt 0.1347
_refine_ls_wR_factor_ref 0.1414
_reflns_number_gt 2388
_reflns_number_total 2729
_reflns_threshold_expression >2\s(I)
_cod_data_source_file lq5005.cif
_cod_data_source_block SA-1-RT
_cod_depositor_comments
;
The following automatic conversions were performed:

'_chemical_melting_point' value '160-163' was changed to '161.5(15)'
- the average value was taken and precision was estimated.

'_exptl_absorpt_correction_type' value 'Multi-scan' changed to
'multi-scan' according to
/home/data/users/saulius/crontab/automatic-downloads/rss-feeds/IUCr/lib/dictionaries/cif_core.dic
dictionary named 'cif_core.dic' version 2.4.2 from 2011-04-26.

Automatic conversion script
Id: cif_fix_values 4973 2017-02-22 13:04:09Z antanas 
;
_cod_original_sg_symbol_H-M C2/c
_cod_database_code 1546262

loop_
_symmetry_equiv_pos_as_xyz
'x, y, z'
'-x, y, -z+1/2'
'x+1/2, y+1/2, z'
'-x+1/2, y+1/2, -z+1/2'
'-x, -y, -z'
'x, -y, z-1/2'
'-x+1/2, -y+1/2, -z'
'x+1/2, -y+1/2, z-1/2'

loop_
_atom_site_label
_atom_site_type_symbol
_atom_site_fract_x
_atom_site_fract_y
_atom_site_fract_z
_atom_site_U_iso_or_equiv
_atom_site_adp_type
_atom_site_occupancy
_atom_site_symmetry_multiplicity
_atom_site_calc_flag
_atom_site_refinement_flags
C13 C 0.40096(5) 0.3197(2) 0.27019(10) 0.0402(3) Uani 1 1 d .
O2 O 0.35699(4) 0.03687(17) 0.22487(9) 0.0546(3) Uani 1 1 d .
C12 C 0.43787(5) 0.2062(2) 0.30903(10) 0.0405(3) Uani 1 1 d .
C11 C 0.47601(5) 0.2981(2) 0.35586(10) 0.0424(4) Uani 1 1 d .
O1 O 0.32886(4) 0.32828(18) 0.17595(10) 0.0623(4) Uani 1 1 d .
C3 C 0.30883(5) 0.2717(2) 0.43211(10) 0.0397(3) Uani 1 1 d .
C14 C 0.35863(5) 0.2224(2) 0.21897(10) 0.0440(4) Uani 1 1 d .
N2 N 0.34892(4) 0.2015(2) 0.47438(9) 0.0488(4) Uani 1 1 d .
N3 N 0.51479(5) 0.1768(2) 0.39707(10) 0.0534(4) Uani 1 1 d .
C2 C 0.27554(5) 0.1472(2) 0.38306(11) 0.0460(4) Uani 1 1 d .
C4 C 0.29662(6) 0.4727(2) 0.43461(12) 0.0490(4) Uani 1 1 d .
N1 N 0.22393(5) 0.4118(2) 0.34901(9) 0.0479(4) Uani 1 1 d .
C8 C 0.40357(6) 0.5229(3) 0.28006(13) 0.0534(4) Uani 1 1 d .
C5 C 0.23456(5) 0.2205(3) 0.34415(12) 0.0480(4) Uani 1 1 d .
O3 O 0.51270(5) -0.0008(2) 0.38680(13) 0.0841(5) Uani 1 1 d .
C1 C 0.25495(6) 0.5354(3) 0.39328(13) 0.0520(4) Uani 1 1 d .
C10 C 0.47894(6) 0.4990(3) 0.36560(13) 0.0562(4) Uani 1 1 d .
O4 O 0.54797(5) 0.2601(2) 0.43902(12) 0.0813(5) Uani 1 1 d .
C6 C 0.36047(8) -0.0062(3) 0.47001(17) 0.0644(5) Uani 1 1 d .
C7 C 0.38198(7) 0.3280(4) 0.52967(17) 0.0686(6) Uani 1 1 d .
C9 C 0.44213(7) 0.6106(3) 0.32754(15) 0.0660(5) Uani 1 1 d .
H9 H 0.4432 0.7469 0.3338 0.079 Uiso 1 1 calc R
H12 H 0.4361(6) 0.066(3) 0.3009(11) 0.048(5) Uiso 1 1 d .
H5 H 0.2125(7) 0.135(3) 0.3161(13) 0.053(5) Uiso 1 1 d .
H2 H 0.2824(7) 0.014(3) 0.3785(13) 0.060(5) Uiso 1 1 d .
H4 H 0.3164(8) 0.561(3) 0.4665(16) 0.078(7) Uiso 1 1 d .
H8 H 0.3771(7) 0.603(3) 0.2548(13) 0.059(5) Uiso 1 1 d .
H1 H 0.2434(7) 0.671(3) 0.3931(13) 0.066(6) Uiso 1 1 d .
H10 H 0.5069(8) 0.555(3) 0.3951(15) 0.073(6) Uiso 1 1 d .
H6A H 0.3581(8) -0.051(3) 0.4071(19) 0.088(8) Uiso 1 1 d .
H6B H 0.3906(10) -0.028(4) 0.4964(19) 0.096(8) Uiso 1 1 d .
H1N H 0.1924(9) 0.462(4) 0.3231(16) 0.087(7) Uiso 1 1 d .
H6C H 0.3367(9) -0.088(4) 0.5087(18) 0.096(8) Uiso 1 1 d .
H7A H 0.4041(11) 0.247(5) 0.568(2) 0.128(10) Uiso 1 1 d .
H7B H 0.3963(10) 0.410(4) 0.493(2) 0.101(9) Uiso 1 1 d .
H7C H 0.3657(9) 0.408(4) 0.5771(18) 0.094(8) Uiso 1 1 d .

loop_
_atom_site_aniso_label
_atom_site_aniso_U_11
_atom_site_aniso_U_22
_atom_site_aniso_U_33
_atom_site_aniso_U_23
_atom_site_aniso_U_13
_atom_site_aniso_U_12
C13 0.0410(8) 0.0394(8) 0.0396(7) 0.0017(6) 0.0012(6) -0.0016(6)
O2 0.0469(6) 0.0439(7) 0.0696(8) -0.0008(5) -0.0124(5) -0.0060(5)
C12 0.0399(8) 0.0344(8) 0.0466(8) 0.0015(6) 0.0008(6) -0.0023(6)
C11 0.0376(8) 0.0430(8) 0.0458(8) 0.0019(6) 0.0000(6) 0.0000(6)
O1 0.0501(7) 0.0532(7) 0.0792(8) 0.0094(6) -0.0175(6) 0.0008(5)
C3 0.0340(7) 0.0449(8) 0.0404(7) 0.0032(6) 0.0051(6) 0.0008(6)
C14 0.0386(8) 0.0461(9) 0.0462(8) 0.0019(6) -0.0014(6) -0.0017(6)
N2 0.0385(7) 0.0557(8) 0.0510(8) 0.0027(6) -0.0022(5) 0.0047(6)
N3 0.0409(7) 0.0563(9) 0.0608(9) 0.0007(7) -0.0068(6) 0.0016(6)
C2 0.0452(8) 0.0392(8) 0.0532(9) -0.0008(7) 0.0029(6) -0.0013(6)
C4 0.0451(8) 0.0413(8) 0.0592(10) -0.0032(7) -0.0021(7) -0.0061(7)
N1 0.0412(7) 0.0504(8) 0.0512(8) 0.0063(6) -0.0002(5) 0.0028(5)
C8 0.0568(10) 0.0385(8) 0.0624(10) 0.0015(7) -0.0083(8) 0.0041(7)
C5 0.0395(8) 0.0519(9) 0.0516(9) -0.0018(7) -0.0005(6) -0.0058(7)
O3 0.0667(9) 0.0506(8) 0.1280(14) 0.0043(8) -0.0278(9) 0.0103(6)
C1 0.0514(9) 0.0395(8) 0.0646(10) 0.0037(7) 0.0022(7) 0.0029(7)
C10 0.0532(10) 0.0467(9) 0.0656(11) -0.0040(8) -0.0100(8) -0.0113(7)
O4 0.0533(8) 0.0825(10) 0.1011(11) -0.0110(8) -0.0302(7) 0.0024(7)
C6 0.0604(12) 0.0620(12) 0.0695(13) 0.0100(10) 0.0000(9) 0.0209(9)
C7 0.0453(10) 0.0936(17) 0.0641(12) -0.0131(11) -0.0092(9) -0.0012(10)
C9 0.0738(12) 0.0341(9) 0.0861(13) -0.0032(8) -0.0145(10) -0.0041(8)

loop_
_atom_type_symbol
_atom_type_description
_atom_type_scat_dispersion_real
_atom_type_scat_dispersion_imag
_atom_type_scat_source
C C 0.0033 0.0016 'International Tables Vol C Tables 4.2.6.8 and 6.1.1.4'
H H 0.0000 0.0000 'International Tables Vol C Tables 4.2.6.8 and 6.1.1.4'
N N 0.0061 0.0033 'International Tables Vol C Tables 4.2.6.8 and 6.1.1.4'
O O 0.0106 0.0060 'International Tables Vol C Tables 4.2.6.8 and 6.1.1.4'

loop_
_geom_angle_atom_site_label_1
_geom_angle_atom_site_label_2
_geom_angle_atom_site_label_3
_geom_angle
C12 C13 C8 118.68(14)
C12 C13 C14 120.24(14)
C8 C13 C14 121.08(13)
C11 C12 C13 119.23(14)
C10 C11 C12 122.45(14)
C10 C11 N3 118.70(13)
C12 C11 N3 118.85(14)
N2 C3 C4 122.68(14)
N2 C3 C2 121.77(15)
C4 C3 C2 115.54(14)
O1 C14 O2 125.70(14)
O1 C14 C13 118.41(14)
O2 C14 C13 115.89(13)
C3 N2 C6 121.22(15)
C3 N2 C7 121.71(16)
C6 N2 C7 117.02(16)
O3 N3 O4 123.17(15)
O3 N3 C11 118.80(13)
O4 N3 C11 118.02(15)
C5 C2 C3 120.62(15)
C1 C4 C3 120.40(15)
C5 N1 C1 119.08(14)
C9 C8 C13 120.77(15)
N1 C5 C2 122.13(15)
N1 C1 C4 122.20(16)
C11 C10 C9 118.05(15)
C10 C9 C8 120.82(16)

loop_
_geom_bond_atom_site_label_1
_geom_bond_atom_site_label_2
_geom_bond_distance
C13 C12 1.387(2)
C13 C8 1.388(2)
C13 C14 1.5145(19)
O2 C14 1.2639(19)
C12 C11 1.381(2)
C11 C10 1.373(2)
C11 N3 1.4672(19)
O1 C14 1.2376(18)
C3 N2 1.3406(18)
C3 C4 1.411(2)
C3 C2 1.414(2)
N2 C6 1.452(2)
N2 C7 1.459(2)
N3 O3 1.216(2)
N3 O4 1.2193(18)
C2 C5 1.353(2)
C4 C1 1.357(2)
N1 C5 1.338(2)
N1 C1 1.340(2)
C8 C9 1.382(3)
C10 C9 1.374(3)
